data_4118841
loop_
_publ_author_name
'Evan R. King'
'Graham T. Sazama'
'Theodore A. Betley'

_publ_contact_author_address
;Department of Chemistry and Chemical Biology
Harvard University
Mallinckrodt 306E
12 Oxford Street
Cambridge, MA 02139
;
_publ_contact_author_email betley@chemistry.harvard.edu
_publ_contact_author_name 'Professor Theodore A. Betley'
_publ_contact_author_phone 617-496-9944
_publ_section_title
;
 Co(III) Imidos Exhibiting Spin Crossover and C-H Bond Activation
;
_journal_name_full 'Journal of the American Chemical Society'
_journal_page_first 17858
_journal_page_last 17861
_journal_paper_doi 10.1021/ja307699u
_journal_volume 134
_journal_year 2012
_chemical_formula_moiety 'C71 H54 Cl Co N3'
_chemical_formula_sum 'C71 H54 Cl Co N3'
_chemical_formula_weight 1043.55
_chemical_name_common
;
(ArDpme)CoCl(py)
;
_chemical_name_systematic
; 
5-mesityl-1,9-bis(2,4,6-triphenylphenyl)dipyrrinatocobalt(II) chloride pyridine
;
_space_group_IT_number 2
_symmetry_cell_setting triclinic
_symmetry_space_group_name_Hall '-P 1'
_symmetry_space_group_name_H-M 'P -1'
_atom_sites_solution_hydrogens geom
_atom_sites_solution_primary direct
_atom_sites_solution_secondary difmap
_audit_creation_method SHELXL-97
_cell_angle_alpha 101.060(1)
_cell_angle_beta 90.252(1)
_cell_angle_gamma 110.141(1)
_cell_formula_units_Z 4
_cell_length_a 11.6333(3)
_cell_length_b 15.5748(4)
_cell_length_c 32.6991(8)
_cell_measurement_reflns_used 16653
_cell_measurement_temperature 100(2)
_cell_measurement_theta_max 27.2986
_cell_measurement_theta_min 2.2112
_cell_volume 5443.0(2)
_computing_cell_refinement 'SAINT 7.46A (Bruker-AXS, 2009)'
_computing_data_collection 'APEX2 v2009.3.0 (Bruker-AXS, 2009)'
_computing_data_reduction 'SAINT 7.46A (Bruker-AXS, 2009)'
_computing_molecular_graphics 'Bruker SHELXTL'
_computing_publication_material 'Bruker SHELXTL'
_computing_structure_refinement 'SHELXL-97 (Sheldrick, 2008)'
_computing_structure_solution 'SHELXS-97 (Sheldrick, 2008)'
_diffrn_ambient_temperature 100(2)
_diffrn_measured_fraction_theta_full 1.000
_diffrn_measured_fraction_theta_max 1.000
_diffrn_measurement_device_type 'Bruker D8 goniometer with CCD area detector'
_diffrn_measurement_method 'omega and phi scans'
_diffrn_radiation_monochromator graphite
_diffrn_radiation_source 'fine-focus sealed tube'
_diffrn_radiation_type MoK\a
_diffrn_radiation_wavelength 0.71073
_diffrn_reflns_av_R_equivalents 0.0622
_diffrn_reflns_av_sigmaI/netI 0.0556
_diffrn_reflns_limit_h_max 15
_diffrn_reflns_limit_h_min -15
_diffrn_reflns_limit_k_max 20
_diffrn_reflns_limit_k_min -20
_diffrn_reflns_limit_l_max 42
_diffrn_reflns_limit_l_min -42
_diffrn_reflns_number 114945
_diffrn_reflns_theta_full 27.48
_diffrn_reflns_theta_max 27.48
_diffrn_reflns_theta_min 1.42
_exptl_absorpt_coefficient_mu 0.411
_exptl_absorpt_correction_T_max 0.940
_exptl_absorpt_correction_T_min 0.902
_exptl_absorpt_correction_type multi-scan
_exptl_absorpt_process_details 'SADABS (Bruker AXS, 2009)'
_exptl_crystal_colour 'dark purple'
_exptl_crystal_density_diffrn 1.273
_exptl_crystal_description prism
_exptl_crystal_F_000 2180
_exptl_crystal_size_max 0.74
_exptl_crystal_size_mid 0.21
_exptl_crystal_size_min 0.15
_refine_diff_density_max 0.459
_refine_diff_density_min -0.580
_refine_diff_density_rms 0.055
_refine_ls_extinction_method none
_refine_ls_goodness_of_fit_ref 1.010
_refine_ls_hydrogen_treatment constr
_refine_ls_matrix_type full
_refine_ls_number_parameters 1375
_refine_ls_number_reflns 24939
_refine_ls_number_restraints 0
_refine_ls_restrained_S_all 1.010
_refine_ls_R_factor_all 0.0727
_refine_ls_R_factor_gt 0.0421
_refine_ls_shift/su_max 0.001
_refine_ls_shift/su_mean 0.000
_refine_ls_structure_factor_coef Fsqd
_refine_ls_weighting_details 'calc w=1/[\s^2^(Fo^2^)+(0.0321P)^2^+2.2461P] where P=(Fo^2^+2Fc^2^)/3'
_refine_ls_weighting_scheme calc
_refine_ls_wR_factor_gt 0.0836
_refine_ls_wR_factor_ref 0.0946
_reflns_number_gt 17739
_reflns_number_total 24931
_reflns_threshold_expression >2sigma(I)
_cod_data_source_file ja307699u_si_002_1.cif
_cod_data_source_block ArDpmeCoClPy
_cod_database_code 4118841

loop_
_symmetry_equiv_pos_as_xyz
'x, y, z'
'-x, -y, -z'

loop_
_atom_site_label
_atom_site_type_symbol
_atom_site_fract_x
_atom_site_fract_y
_atom_site_fract_z
_atom_site_U_iso_or_equiv
_atom_site_adp_type
_atom_site_occupancy
_atom_site_symmetry_multiplicity
_atom_site_calc_flag
_atom_site_refinement_flags
Co1 Co 0.47073(2) 0.310574(17) 0.154438(8) 0.01666(6) Uani 1 1 d .
Co2 Co 0.86841(2) 0.321039(18) 0.657323(8) 0.02039(7) Uani 1 1 d .
Cl1 Cl 0.66636(4) 0.32216(3) 0.165807(15) 0.02213(10) Uani 1 1 d .
Cl2 Cl 0.67930(4) 0.32649(3) 0.666486(15) 0.02449(11) Uani 1 1 d .
N1 N 0.37622(13) 0.30017(10) 0.10160(5) 0.0162(3) Uani 1 1 d .
N2 N 0.34649(13) 0.20298(10) 0.17244(5) 0.0169(3) Uani 1 1 d .
N3 N 0.47032(15) 0.43259(11) 0.19094(5) 0.0216(4) Uani 1 1 d .
N4 N 0.89258(15) 0.21315(11) 0.67566(5) 0.0211(4) Uani 1 1 d .
N5 N 0.96123(15) 0.31360(11) 0.60624(5) 0.0230(4) Uani 1 1 d .
N6 N 0.97194(15) 0.44655(11) 0.69351(5) 0.0230(4) Uani 1 1 d .
C1 C 0.40284(17) 0.35114(12) 0.07163(6) 0.0172(4) Uani 1 1 d .
C2 C 0.29958(17) 0.32771(13) 0.04316(6) 0.0203(4) Uani 1 1 d .
H2 H 0.2957 0.3541 0.0195 0.024 Uiso 1 1 calc R
C3 C 0.20640(17) 0.25955(13) 0.05629(6) 0.0199(4) Uani 1 1 d .
H3 H 0.1255 0.2295 0.0433 0.024 Uiso 1 1 calc R
C4 C 0.25255(16) 0.24205(13) 0.09269(6) 0.0174(4) Uani 1 1 d .
C5 C 0.18670(16) 0.17689(13) 0.11611(6) 0.0186(4) Uani 1 1 d .
C6 C 0.22742(17) 0.15934(13) 0.15287(6) 0.0190(4) Uani 1 1 d .
C7 C 0.16020(18) 0.08806(14) 0.17409(6) 0.0238(4) Uani 1 1 d .
H7 H 0.0769 0.0482 0.1677 0.029 Uiso 1 1 calc R
C8 C 0.23820(18) 0.08780(14) 0.20538(6) 0.0255(5) Uani 1 1 d .
H8 H 0.2193 0.0478 0.2249 0.031 Uiso 1 1 calc R
C9 C 0.35251(17) 0.15830(13) 0.20327(6) 0.0187(4) Uani 1 1 d .
C10 C 0.5677(2) 0.51190(14) 0.19464(7) 0.0312(5) Uani 1 1 d .
H10 H 0.6362 0.5106 0.1792 0.037 Uiso 1 1 calc R
C11 C 0.5728(2) 0.59505(16) 0.21984(8) 0.0417(6) Uani 1 1 d .
H11 H 0.6432 0.6499 0.2217 0.050 Uiso 1 1 calc R
C12 C 0.4737(3) 0.59679(17) 0.24230(8) 0.0451(7) Uani 1 1 d .
H12 H 0.4750 0.6530 0.2601 0.054 Uiso 1 1 calc R
C13 C 0.3730(2) 0.51655(18) 0.23868(7) 0.0396(6) Uani 1 1 d .
H13 H 0.3036 0.5166 0.2539 0.047 Uiso 1 1 calc R
C14 C 0.3738(2) 0.43562(16) 0.21265(6) 0.0297(5) Uani 1 1 d .
H14 H 0.3036 0.3803 0.2100 0.036 Uiso 1 1 calc R
C15 C 0.52552(16) 0.42201(13) 0.06932(5) 0.0164(4) Uani 1 1 d .
C16 C 0.63080(17) 0.39734(13) 0.06206(6) 0.0180(4) Uani 1 1 d .
C17 C 0.74157(17) 0.46665(13) 0.05761(6) 0.0183(4) Uani 1 1 d .
H17 H 0.8124 0.4500 0.0531 0.022 Uiso 1 1 calc R
C18 C 0.75218(17) 0.55880(13) 0.05950(6) 0.0192(4) Uani 1 1 d .
C19 C 0.64791(17) 0.58234(13) 0.06660(6) 0.0198(4) Uani 1 1 d .
H19 H 0.6538 0.6453 0.0684 0.024 Uiso 1 1 calc R
C20 C 0.53499(17) 0.51584(13) 0.07117(6) 0.0179(4) Uani 1 1 d .
C21 C 0.63198(17) 0.29993(13) 0.05434(6) 0.0187(4) Uani 1 1 d .
C22 C 0.54165(18) 0.22544(13) 0.02866(6) 0.0223(4) Uani 1 1 d .
H22 H 0.4706 0.2339 0.0184 0.027 Uiso 1 1 calc R
C23 C 0.55464(19) 0.13858(14) 0.01788(7) 0.0265(5) Uani 1 1 d .
H23 H 0.4922 0.0882 0.0004 0.032 Uiso 1 1 calc R
C24 C 0.65727(19) 0.12492(14) 0.03238(7) 0.0279(5) Uani 1 1 d .
H24 H 0.6661 0.0657 0.0245 0.033 Uiso 1 1 calc R
C25 C 0.74710(18) 0.19787(14) 0.05841(6) 0.0246(4) Uani 1 1 d .
H25 H 0.8176 0.1888 0.0687 0.030 Uiso 1 1 calc R
C26 C 0.73394(17) 0.28403(13) 0.06933(6) 0.0210(4) Uani 1 1 d .
H26 H 0.7957 0.3336 0.0875 0.025 Uiso 1 1 calc R
C27 C 0.86947(17) 0.62807(13) 0.05082(6) 0.0192(4) Uani 1 1 d .
C28 C 0.92670(18) 0.60636(14) 0.01508(6) 0.0246(4) Uani 1 1 d .
H28 H 0.8926 0.5467 -0.0029 0.030 Uiso 1 1 calc R
C29 C 1.03358(18) 0.67163(14) 0.00562(7) 0.0278(5) Uani 1 1 d .
H29 H 1.0714 0.6569 -0.0191 0.033 Uiso 1 1 calc R
C30 C 1.08506(18) 0.75796(14) 0.03208(7) 0.0282(5) Uani 1 1 d .
H30 H 1.1584 0.8024 0.0256 0.034 Uiso 1 1 calc R
C31 C 1.02979(18) 0.77962(14) 0.06793(7) 0.0285(5) Uani 1 1 d .
H31 H 1.0658 0.8386 0.0864 0.034 Uiso 1 1 calc R
C32 C 0.92170(18) 0.71536(14) 0.07705(6) 0.0252(4) Uani 1 1 d .
H32 H 0.8830 0.7311 0.1014 0.030 Uiso 1 1 calc R
C33 C 0.42740(17) 0.54721(13) 0.07568(6) 0.0190(4) Uani 1 1 d .
C34 C 0.34561(18) 0.52620(15) 0.10649(6) 0.0266(5) Uani 1 1 d .
H34 H 0.3576 0.4907 0.1256 0.032 Uiso 1 1 calc R
C35 C 0.24690(19) 0.55712(16) 0.10921(7) 0.0317(5) Uani 1 1 d .
H35 H 0.1915 0.5420 0.1302 0.038 Uiso 1 1 calc R
C36 C 0.22772(19) 0.60941(15) 0.08205(7) 0.0298(5) Uani 1 1 d .
H36 H 0.1600 0.6304 0.0843 0.036 Uiso 1 1 calc R
C37 C 0.30816(19) 0.63080(14) 0.05156(7) 0.0264(5) Uani 1 1 d .
H37 H 0.2960 0.6669 0.0327 0.032 Uiso 1 1 calc R
C38 C 0.40682(17) 0.59980(13) 0.04832(6) 0.0214(4) Uani 1 1 d .
H38 H 0.4613 0.6147 0.0271 0.026 Uiso 1 1 calc R
C39 C 0.46991(17) 0.16858(13) 0.22530(6) 0.0199(4) Uani 1 1 d .
C40 C 0.52393(17) 0.10286(13) 0.20850(6) 0.0194(4) Uani 1 1 d .
C41 C 0.63095(17) 0.10432(13) 0.22799(6) 0.0206(4) Uani 1 1 d .
H41 H 0.6658 0.0588 0.2167 0.025 Uiso 1 1 calc R
C42 C 0.68841(17) 0.17091(13) 0.26368(6) 0.0204(4) Uani 1 1 d .
C43 C 0.63537(17) 0.23740(13) 0.27956(6) 0.0206(4) Uani 1 1 d .
H43 H 0.6748 0.2845 0.3034 0.025 Uiso 1 1 calc R
C44 C 0.52609(17) 0.23647(13) 0.26127(6) 0.0200(4) Uani 1 1 d .
C45 C 0.46768(17) 0.03031(13) 0.16990(6) 0.0208(4) Uani 1 1 d .
C46 C 0.3899(2) -0.05855(14) 0.17270(7) 0.0300(5) Uani 1 1 d .
H46 H 0.3695 -0.0725 0.1994 0.036 Uiso 1 1 calc R
C47 C 0.3419(2) -0.12695(15) 0.13710(7) 0.0334(5) Uani 1 1 d .
H47 H 0.2886 -0.1874 0.1395 0.040 Uiso 1 1 calc R
C48 C 0.37081(19) -0.10807(15) 0.09845(7) 0.0280(5) Uani 1 1 d .
H48 H 0.3394 -0.1557 0.0741 0.034 Uiso 1 1 calc R
C49 C 0.4457(2) -0.01961(15) 0.09510(7) 0.0311(5) Uani 1 1 d .
H49 H 0.4641 -0.0059 0.0683 0.037 Uiso 1 1 calc R
C50 C 0.49422(19) 0.04960(14) 0.13066(6) 0.0276(5) Uani 1 1 d .
H50 H 0.5458 0.1104 0.1281 0.033 Uiso 1 1 calc R
C51 C 0.79981(17) 0.16735(13) 0.28480(6) 0.0221(4) Uani 1 1 d .
C52 C 0.88310(18) 0.13542(14) 0.26174(7) 0.0276(5) Uani 1 1 d .
H52 H 0.8699 0.1182 0.2322 0.033 Uiso 1 1 calc R
C53 C 0.9848(2) 0.12839(15) 0.28125(7) 0.0330(5) Uani 1 1 d .
H53 H 1.0409 0.1070 0.2650 0.040 Uiso 1 1 calc R
C54 C 1.0042(2) 0.15247(16) 0.32421(7) 0.0350(5) Uani 1 1 d .
H54 H 1.0732 0.1471 0.3377 0.042 Uiso 1 1 calc R
C55 C 0.9229(2) 0.18450(16) 0.34755(7) 0.0354(5) Uani 1 1 d .
H55 H 0.9364 0.2012 0.3771 0.042 Uiso 1 1 calc R
C56 C 0.47076(18) 0.30601(14) 0.28201(6) 0.0219(4) Uani 1 1 d .
C57 C 0.3529(2) 0.27736(15) 0.29568(7) 0.0314(5) Uani 1 1 d .
H57 H 0.3030 0.2130 0.2893 0.038 Uiso 1 1 calc R
C58 C 0.3076(2) 0.34186(17) 0.31850(7) 0.0384(6) Uani 1 1 d .
H58 H 0.2272 0.3213 0.3278 0.046 Uiso 1 1 calc R
C59 C 0.3785(2) 0.43584(17) 0.32777(7) 0.0369(6) Uani 1 1 d .
H59 H 0.3477 0.4797 0.3438 0.044 Uiso 1 1 calc R
C60 C 0.4940(2) 0.46533(15) 0.31366(7) 0.0332(5) Uani 1 1 d .
H60 H 0.5423 0.5300 0.3194 0.040 Uiso 1 1 calc R
C61 C 0.54024(19) 0.40115(14) 0.29112(6) 0.0268(5) Uani 1 1 d .
H61 H 0.6205 0.4224 0.2818 0.032 Uiso 1 1 calc R
C62 C 0.06091(17) 0.11046(13) 0.09830(6) 0.0204(4) Uani 1 1 d .
C63 C 0.05339(18) 0.03276(14) 0.06690(6) 0.0245(4) Uani 1 1 d .
C64 C -0.06166(19) -0.03516(14) 0.05352(7) 0.0297(5) Uani 1 1 d .
H64 H -0.0676 -0.0871 0.0319 0.036 Uiso 1 1 calc R
C65 C -0.16712(19) -0.02902(15) 0.07087(7) 0.0310(5) Uani 1 1 d .
C66 C -0.15850(18) 0.04779(15) 0.10164(7) 0.0288(5) Uani 1 1 d .
H66 H -0.2310 0.0523 0.1136 0.035 Uiso 1 1 calc R
C67 C -0.04529(18) 0.11945(14) 0.11572(6) 0.0242(4) Uani 1 1 d .
C68 C 0.16651(19) 0.01965(15) 0.04891(7) 0.0305(5) Uani 1 1 d .
H68A H 0.1424 -0.0360 0.0263 0.046 Uiso 1 1 calc R
H68B H 0.2175 0.0118 0.0708 0.046 Uiso 1 1 calc R
H68C H 0.2133 0.0746 0.0378 0.046 Uiso 1 1 calc R
C69 C -0.2899(2) -0.10533(16) 0.05554(8) 0.0425(6) Uani 1 1 d .
H69A H -0.3160 -0.0996 0.0280 0.064 Uiso 1 1 calc R
H69B H -0.3512 -0.0991 0.0753 0.064 Uiso 1 1 calc R
H69C H -0.2819 -0.1666 0.0535 0.064 Uiso 1 1 calc R
C70 C -0.0392(2) 0.20359(16) 0.14832(7) 0.0344(5) Uani 1 1 d .
H70A H -0.0027 0.2005 0.1748 0.052 Uiso 1 1 calc R
H70B H -0.1223 0.2047 0.1521 0.052 Uiso 1 1 calc R
H70C H 0.0113 0.2605 0.1393 0.052 Uiso 1 1 calc R
C76 C 0.82169(19) 0.19242(15) 0.32814(7) 0.0292(5) Uani 1 1 d .
H76 H 0.7670 0.2151 0.3445 0.035 Uiso 1 1 calc R
C101 C 0.83695(18) 0.16308(13) 0.70404(6) 0.0223(4) Uani 1 1 d .
C102 C 0.88320(19) 0.09067(14) 0.70549(6) 0.0276(5) Uani 1 1 d .
H102 H 0.8586 0.0464 0.7230 0.033 Uiso 1 1 calc R
C103 C 0.96967(19) 0.09628(14) 0.67709(6) 0.0264(5) Uani 1 1 d .
H103 H 1.0174 0.0572 0.6714 0.032 Uiso 1 1 calc R
C104 C 0.97480(18) 0.17157(14) 0.65771(6) 0.0228(4) Uani 1 1 d .
C105 C 1.04000(18) 0.19367(14) 0.62297(6) 0.0248(4) Uani 1 1 d .
C106 C 1.03540(19) 0.25861(14) 0.59932(6) 0.0247(4) Uani 1 1 d .
C107 C 1.1025(2) 0.27812(15) 0.56385(7) 0.0309(5) Uani 1 1 d .
H107 H 1.1590 0.2502 0.5522 0.037 Uiso 1 1 calc R
C108 C 1.0706(2) 0.34444(15) 0.54978(7) 0.0315(5) Uani 1 1 d .
H108 H 1.1009 0.3716 0.5266 0.038 Uiso 1 1 calc R
C109 C 0.98359(19) 0.36514(14) 0.57634(6) 0.0252(5) Uani 1 1 d .
C110 C 0.9393(2) 0.52185(15) 0.69550(7) 0.0324(5) Uani 1 1 d .
H110 H 0.8696 0.5163 0.6785 0.039 Uiso 1 1 calc R
C111 C 1.0030(2) 0.60721(15) 0.72131(8) 0.0390(6) Uani 1 1 d .
H111 H 0.9776 0.6592 0.7219 0.047 Uiso 1 1 calc R
C112 C 1.1033(2) 0.61556(16) 0.74611(7) 0.0397(6) Uani 1 1 d .
H112 H 1.1475 0.6731 0.7645 0.048 Uiso 1 1 calc R
C113 C 1.1389(2) 0.53931(17) 0.74392(7) 0.0360(6) Uani 1 1 d .
H113 H 1.2089 0.5438 0.7605 0.043 Uiso 1 1 calc R
C114 C 1.07159(19) 0.45598(16) 0.71735(6) 0.0291(5) Uani 1 1 d .
H114 H 1.0967 0.4036 0.7159 0.035 Uiso 1 1 calc R
C115 C 0.72876(18) 0.17340(13) 0.72536(6) 0.0222(4) Uani 1 1 d .
C116 C 0.61390(18) 0.10757(13) 0.70859(6) 0.0220(4) Uani 1 1 d .
C117 C 0.50833(19) 0.10929(14) 0.72823(6) 0.0239(4) Uani 1 1 d .
H117 H 0.4311 0.0639 0.7170 0.029 Uiso 1 1 calc R
C118 C 0.51352(19) 0.17596(14) 0.76397(6) 0.0239(4) Uani 1 1 d .
C119 C 0.62816(19) 0.24142(14) 0.78015(6) 0.0248(4) Uani 1 1 d .
H119 H 0.6329 0.2879 0.8043 0.030 Uiso 1 1 calc R
C120 C 0.73636(19) 0.24044(13) 0.76178(6) 0.0236(4) Uani 1 1 d .
C121 C 0.60060(18) 0.03201(14) 0.67131(6) 0.0224(4) Uani 1 1 d .
C122 C 0.63088(19) 0.05064(14) 0.63180(6) 0.0273(5) Uani 1 1 d .
H122 H 0.6634 0.1134 0.6281 0.033 Uiso 1 1 calc R
C123 C 0.6133(2) -0.02289(15) 0.59793(7) 0.0309(5) Uani 1 1 d .
H123 H 0.6357 -0.0102 0.5712 0.037 Uiso 1 1 calc R
C124 C 0.5636(2) -0.11429(15) 0.60274(7) 0.0303(5) Uani 1 1 d .
H124 H 0.5497 -0.1641 0.5793 0.036 Uiso 1 1 calc R
C125 C 0.5339(2) -0.13330(15) 0.64173(7) 0.0298(5) Uani 1 1 d .
H125 H 0.5009 -0.1962 0.6452 0.036 Uiso 1 1 calc R
C126 C 0.55233(19) -0.06061(14) 0.67573(6) 0.0258(5) Uani 1 1 d .
H126 H 0.5318 -0.0740 0.7025 0.031 Uiso 1 1 calc R
C127 C 0.39813(19) 0.17127(14) 0.78461(6) 0.0261(5) Uani 1 1 d .
C128 C 0.2860(2) 0.13828(15) 0.76105(7) 0.0319(5) Uani 1 1 d .
H128 H 0.2841 0.1220 0.7315 0.038 Uiso 1 1 calc R
C129 C 0.1771(2) 0.12870(16) 0.77991(8) 0.0403(6) Uani 1 1 d .
H129 H 0.1016 0.1064 0.7632 0.048 Uiso 1 1 calc R
C130 C 0.1780(2) 0.15146(17) 0.82280(8) 0.0419(6) Uani 1 1 d .
H130 H 0.1034 0.1438 0.8359 0.050 Uiso 1 1 calc R
C131 C 0.2888(2) 0.18560(17) 0.84662(8) 0.0402(6) Uani 1 1 d .
H131 H 0.2899 0.2022 0.8762 0.048 Uiso 1 1 calc R
C132 C 0.3983(2) 0.19602(16) 0.82803(7) 0.0337(5) Uani 1 1 d .
H132 H 0.4737 0.2201 0.8449 0.040 Uiso 1 1 calc R
C133 C 0.85643(19) 0.30808(14) 0.78291(6) 0.0254(5) Uani 1 1 d .
C134 C 0.9508(2) 0.27856(16) 0.79352(7) 0.0330(5) Uani 1 1 d .
H134 H 0.9415 0.2145 0.7853 0.040 Uiso 1 1 calc R
C135 C 1.0583(2) 0.34127(17) 0.81587(7) 0.0397(6) Uani 1 1 d .
H135 H 1.1217 0.3199 0.8228 0.048 Uiso 1 1 calc R
C136 C 1.0734(2) 0.43518(17) 0.82815(7) 0.0376(6) Uani 1 1 d .
H136 H 1.1460 0.4780 0.8440 0.045 Uiso 1 1 calc R
C137 C 0.9821(2) 0.46526(16) 0.81707(7) 0.0360(6) Uani 1 1 d .
H137 H 0.9926 0.5296 0.8249 0.043 Uiso 1 1 calc R
C138 C 0.8743(2) 0.40293(15) 0.79452(6) 0.0299(5) Uani 1 1 d .
H138 H 0.8125 0.4252 0.7870 0.036 Uiso 1 1 calc R
C139 C 0.92144(19) 0.43114(14) 0.57151(6) 0.0237(4) Uani 1 1 d .
C140 C 0.79308(19) 0.40137(14) 0.56286(6) 0.0263(5) Uani 1 1 d .
C141 C 0.74020(19) 0.46591(15) 0.55630(6) 0.0277(5) Uani 1 1 d .
H141 H 0.6535 0.4457 0.5513 0.033 Uiso 1 1 calc R
C142 C 0.80977(19) 0.55882(14) 0.55681(6) 0.0258(5) Uani 1 1 d .
C143 C 0.93635(18) 0.58685(14) 0.56479(6) 0.0247(4) Uani 1 1 d .
H143 H 0.9854 0.6502 0.5655 0.030 Uiso 1 1 calc R
C144 C 0.99361(18) 0.52522(14) 0.57171(6) 0.0227(4) Uani 1 1 d .
C145 C 0.7096(2) 0.30136(15) 0.55525(7) 0.0322(5) Uani 1 1 d .
C146 C 0.7430(2) 0.22947(16) 0.53273(7) 0.0394(6) Uani 1 1 d .
H146 H 0.8237 0.2428 0.5237 0.047 Uiso 1 1 calc R
C147 C 0.6595(3) 0.13815(17) 0.52321(8) 0.0522(8) Uani 1 1 d .
H147 H 0.6840 0.0893 0.5084 0.063 Uiso 1 1 calc R
C148 C 0.5414(3) 0.11867(19) 0.53522(9) 0.0589(9) Uani 1 1 d .
H148 H 0.4842 0.0565 0.5282 0.071 Uiso 1 1 calc R
C149 C 0.5057(2) 0.1888(2) 0.55742(8) 0.0520(8) Uani 1 1 d .
H149 H 0.4241 0.1749 0.5655 0.062 Uiso 1 1 calc R
C150 C 0.5896(2) 0.27976(17) 0.56788(7) 0.0397(6) Uani 1 1 d .
H150 H 0.5654 0.3277 0.5837 0.048 Uiso 1 1 calc R
C151 C 0.75474(18) 0.62459(15) 0.54547(6) 0.0267(5) Uani 1 1 d .
C152 C 0.66761(19) 0.59661(16) 0.51175(7) 0.0308(5) Uani 1 1 d .
H152 H 0.6368 0.5331 0.4975 0.037 Uiso 1 1 calc R
C153 C 0.6256(2) 0.66092(17) 0.49889(7) 0.0352(5) Uani 1 1 d .
H153 H 0.5670 0.6414 0.4756 0.042 Uiso 1 1 calc R
C154 C 0.6682(2) 0.75338(17) 0.51968(8) 0.0379(6) Uani 1 1 d .
H154 H 0.6397 0.7973 0.5105 0.045 Uiso 1 1 calc R
C155 C 0.7522(2) 0.78137(17) 0.55378(8) 0.0404(6) Uani 1 1 d .
H155 H 0.7804 0.8445 0.5686 0.049 Uiso 1 1 calc R
C156 C 0.7954(2) 0.71758(16) 0.56644(7) 0.0338(5) Uani 1 1 d .
H156 H 0.8537 0.7376 0.5899 0.041 Uiso 1 1 calc R
C157 C 1.13079(18) 0.56131(13) 0.57643(6) 0.0228(4) Uani 1 1 d .
C158 C 1.1981(2) 0.54697(15) 0.60800(7) 0.0310(5) Uani 1 1 d .
H158 H 1.1567 0.5139 0.6283 0.037 Uiso 1 1 calc R
C159 C 1.3257(2) 0.58073(16) 0.60995(7) 0.0354(5) Uani 1 1 d .
H159 H 1.3706 0.5703 0.6316 0.043 Uiso 1 1 calc R
C160 C 1.3879(2) 0.62916(15) 0.58093(7) 0.0325(5) Uani 1 1 d .
H160 H 1.4750 0.6508 0.5822 0.039 Uiso 1 1 calc R
C161 C 1.32229(19) 0.64578(15) 0.55006(7) 0.0309(5) Uani 1 1 d .
H161 H 1.3643 0.6808 0.5304 0.037 Uiso 1 1 calc R
C162 C 1.19458(18) 0.61135(14) 0.54760(6) 0.0259(5) Uani 1 1 d .
H162 H 1.1502 0.6222 0.5259 0.031 Uiso 1 1 calc R
C163 C 1.11549(19) 0.13341(14) 0.60894(6) 0.0265(5) Uani 1 1 d .
C164 C 1.0639(2) 0.05228(15) 0.57834(7) 0.0293(5) Uani 1 1 d .
C166 C 1.2335(2) 0.00257(18) 0.59354(8) 0.0375(6) Uani 1 1 d .
C167 C 1.2854(2) 0.08573(18) 0.62214(8) 0.0395(6) Uani 1 1 d .
H167 H 1.3620 0.0978 0.6367 0.047 Uiso 1 1 calc R
C168 C 1.2295(2) 0.15247(17) 0.63041(7) 0.0341(5) Uani 1 1 d .
C169 C 0.9432(2) 0.03223(16) 0.55441(7) 0.0374(6) Uani 1 1 d .
H16A H 0.9513 0.0813 0.5386 0.056 Uiso 1 1 calc R
H16B H 0.8794 0.0308 0.5740 0.056 Uiso 1 1 calc R
H16C H 0.9204 -0.0284 0.5350 0.056 Uiso 1 1 calc R
C170 C 1.1242(2) -0.01240(16) 0.57110(7) 0.0337(5) Uani 1 1 d .
H170 H 1.0896 -0.0679 0.5503 0.040 Uiso 1 1 calc R
C171 C 1.2939(3) -0.0699(2) 0.58658(9) 0.0532(7) Uani 1 1 d .
H17D H 1.3168 -0.0802 0.6136 0.080 Uiso 1 1 calc R
H17E H 1.3677 -0.0479 0.5716 0.080 Uiso 1 1 calc R
H17F H 1.2366 -0.1286 0.5700 0.080 Uiso 1 1 calc R
C172 C 1.2893(2) 0.24213(18) 0.66179(8) 0.0457(6) Uani 1 1 d .
H17A H 1.3751 0.2502 0.6683 0.069 Uiso 1 1 calc R
H17B H 1.2457 0.2399 0.6874 0.069 Uiso 1 1 calc R
H17C H 1.2859 0.2948 0.6501 0.069 Uiso 1 1 calc R

loop_
_atom_site_aniso_label
_atom_site_aniso_U_11
_atom_site_aniso_U_22
_atom_site_aniso_U_33
_atom_site_aniso_U_23
_atom_site_aniso_U_13
_atom_site_aniso_U_12
Co1 0.01647(13) 0.01513(13) 0.01554(13) 0.00355(10) -0.00145(10) 0.00182(10)
Co2 0.02546(15) 0.01723(14) 0.01685(14) 0.00456(11) 0.00429(11) 0.00487(11)
Cl1 0.0173(2) 0.0242(2) 0.0213(2) 0.00308(19) -0.00182(18) 0.00365(19)
Cl2 0.0246(2) 0.0253(3) 0.0228(2) 0.0045(2) 0.00324(19) 0.0080(2)
N1 0.0153(8) 0.0160(8) 0.0153(8) 0.0043(6) -0.0003(6) 0.0025(6)
N2 0.0170(8) 0.0172(8) 0.0152(8) 0.0034(6) -0.0014(6) 0.0044(6)
N3 0.0272(9) 0.0198(9) 0.0175(8) 0.0039(7) -0.0010(7) 0.0079(7)
N4 0.0271(9) 0.0189(8) 0.0163(8) 0.0049(7) 0.0049(7) 0.0063(7)
N5 0.0290(9) 0.0198(9) 0.0179(8) 0.0048(7) 0.0047(7) 0.0052(7)
N6 0.0254(9) 0.0216(9) 0.0196(9) 0.0055(7) 0.0038(7) 0.0046(7)
C1 0.0193(10) 0.0146(9) 0.0174(9) 0.0042(7) 0.0018(7) 0.0049(8)
C2 0.0226(10) 0.0210(10) 0.0173(10) 0.0075(8) -0.0009(8) 0.0058(8)
C3 0.0173(9) 0.0209(10) 0.0204(10) 0.0046(8) -0.0035(8) 0.0053(8)
C4 0.0148(9) 0.0166(9) 0.0192(10) 0.0035(8) -0.0021(7) 0.0037(7)
C5 0.0155(9) 0.0188(10) 0.0202(10) 0.0043(8) 0.0005(7) 0.0044(8)
C6 0.0177(9) 0.0188(10) 0.0184(10) 0.0048(8) 0.0005(8) 0.0034(8)
C7 0.0174(10) 0.0247(11) 0.0275(11) 0.0119(9) 0.0011(8) 0.0018(8)
C8 0.0239(11) 0.0265(11) 0.0272(11) 0.0145(9) 0.0030(9) 0.0054(9)
C9 0.0225(10) 0.0185(10) 0.0155(9) 0.0045(8) 0.0007(8) 0.0072(8)
C10 0.0376(13) 0.0222(11) 0.0311(12) 0.0042(9) -0.0014(10) 0.0080(10)
C11 0.0600(17) 0.0202(12) 0.0419(15) 0.0029(10) -0.0056(12) 0.0124(11)
C12 0.079(2) 0.0319(14) 0.0319(14) -0.0007(11) -0.0022(13) 0.0331(14)
C13 0.0591(17) 0.0476(15) 0.0289(13) 0.0118(11) 0.0101(11) 0.0377(14)
C14 0.0352(12) 0.0352(13) 0.0256(11) 0.0119(10) 0.0048(9) 0.0180(10)
C15 0.0176(9) 0.0172(9) 0.0124(9) 0.0042(7) -0.0007(7) 0.0028(8)
C16 0.0204(10) 0.0169(9) 0.0150(9) 0.0036(8) -0.0008(7) 0.0044(8)
C17 0.0164(9) 0.0183(10) 0.0200(10) 0.0023(8) -0.0005(7) 0.0069(8)
C18 0.0183(10) 0.0173(10) 0.0197(10) 0.0033(8) 0.0008(8) 0.0039(8)
C19 0.0219(10) 0.0148(9) 0.0209(10) 0.0038(8) 0.0016(8) 0.0043(8)
C20 0.0204(10) 0.0183(10) 0.0140(9) 0.0034(7) 0.0012(7) 0.0055(8)
C21 0.0206(10) 0.0162(9) 0.0175(9) 0.0049(8) 0.0034(8) 0.0035(8)
C22 0.0210(10) 0.0216(10) 0.0220(10) 0.0042(8) 0.0001(8) 0.0049(8)
C23 0.0262(11) 0.0168(10) 0.0304(12) 0.0010(9) 0.0011(9) 0.0018(8)
C24 0.0319(12) 0.0185(10) 0.0351(12) 0.0073(9) 0.0089(9) 0.0101(9)
C25 0.0239(11) 0.0210(10) 0.0317(12) 0.0093(9) 0.0033(9) 0.0091(9)
C26 0.0203(10) 0.0169(10) 0.0232(10) 0.0048(8) 0.0011(8) 0.0030(8)
C27 0.0161(9) 0.0164(10) 0.0253(10) 0.0064(8) -0.0003(8) 0.0049(8)
C28 0.0215(10) 0.0180(10) 0.0311(12) 0.0017(9) 0.0019(9) 0.0046(8)
C29 0.0234(11) 0.0281(12) 0.0339(12) 0.0088(10) 0.0082(9) 0.0103(9)
C30 0.0170(10) 0.0245(11) 0.0424(13) 0.0134(10) 0.0011(9) 0.0028(9)
C31 0.0252(11) 0.0164(10) 0.0376(13) 0.0039(9) -0.0026(9) 0.0004(8)
C32 0.0234(11) 0.0208(10) 0.0284(11) 0.0025(9) 0.0022(9) 0.0055(8)
C33 0.0194(10) 0.0172(10) 0.0178(10) 0.0015(8) 0.0002(8) 0.0044(8)
C34 0.0288(11) 0.0315(12) 0.0201(10) 0.0073(9) 0.0052(9) 0.0103(9)
C35 0.0273(12) 0.0402(13) 0.0280(12) 0.0046(10) 0.0129(9) 0.0136(10)
C36 0.0249(11) 0.0286(12) 0.0351(13) -0.0025(10) 0.0004(9) 0.0133(9)
C37 0.0290(11) 0.0214(11) 0.0295(12) 0.0041(9) -0.0005(9) 0.0107(9)
C38 0.0230(10) 0.0189(10) 0.0223(10) 0.0044(8) 0.0047(8) 0.0074(8)
C39 0.0211(10) 0.0183(10) 0.0185(10) 0.0083(8) -0.0007(8) 0.0024(8)
C40 0.0211(10) 0.0167(10) 0.0179(10) 0.0066(8) -0.0006(8) 0.0020(8)
C41 0.0213(10) 0.0198(10) 0.0216(10) 0.0065(8) 0.0017(8) 0.0073(8)
C42 0.0184(10) 0.0195(10) 0.0211(10) 0.0069(8) -0.0007(8) 0.0026(8)
C43 0.0227(10) 0.0176(10) 0.0183(10) 0.0044(8) -0.0009(8) 0.0028(8)
C44 0.0217(10) 0.0177(10) 0.0201(10) 0.0083(8) 0.0019(8) 0.0038(8)
C45 0.0199(10) 0.0216(10) 0.0215(10) 0.0033(8) -0.0025(8) 0.0089(8)
C46 0.0375(13) 0.0261(11) 0.0216(11) 0.0065(9) -0.0032(9) 0.0046(10)
C47 0.0361(13) 0.0211(11) 0.0339(13) 0.0040(10) -0.0078(10) -0.0002(9)
C48 0.0291(11) 0.0265(11) 0.0245(11) -0.0024(9) -0.0061(9) 0.0092(9)
C49 0.0384(13) 0.0318(12) 0.0203(11) 0.0021(9) 0.0041(9) 0.0106(10)
C50 0.0318(12) 0.0225(11) 0.0247(11) 0.0037(9) 0.0062(9) 0.0052(9)
C51 0.0203(10) 0.0159(10) 0.0269(11) 0.0039(8) -0.0036(8) 0.0027(8)
C52 0.0254(11) 0.0255(11) 0.0295(12) 0.0017(9) -0.0020(9) 0.0081(9)
C53 0.0254(11) 0.0289(12) 0.0435(14) -0.0006(10) -0.0023(10) 0.0124(10)
C54 0.0245(11) 0.0338(13) 0.0447(14) 0.0039(11) -0.0113(10) 0.0102(10)
C55 0.0303(12) 0.0447(14) 0.0282(12) 0.0053(11) -0.0090(10) 0.0108(11)
C56 0.0270(11) 0.0227(10) 0.0179(10) 0.0047(8) -0.0053(8) 0.0107(9)
C57 0.0352(13) 0.0278(12) 0.0334(12) 0.0089(10) 0.0057(10) 0.0124(10)
C58 0.0402(14) 0.0437(15) 0.0405(14) 0.0118(11) 0.0114(11) 0.0245(12)
C59 0.0478(15) 0.0395(14) 0.0305(13) 0.0001(11) -0.0025(11) 0.0283(12)
C60 0.0436(14) 0.0222(11) 0.0341(13) -0.0001(10) -0.0122(10) 0.0150(10)
C61 0.0284(11) 0.0248(11) 0.0270(11) 0.0055(9) -0.0070(9) 0.0092(9)
C62 0.0167(9) 0.0212(10) 0.0222(10) 0.0109(8) -0.0032(8) 0.0020(8)
C63 0.0234(11) 0.0211(10) 0.0284(11) 0.0093(9) -0.0049(9) 0.0049(8)
C64 0.0276(12) 0.0198(11) 0.0371(13) 0.0048(9) -0.0105(10) 0.0031(9)
C65 0.0231(11) 0.0268(12) 0.0408(13) 0.0163(10) -0.0091(10) 0.0010(9)
C66 0.0177(10) 0.0379(13) 0.0357(12) 0.0214(10) 0.0017(9) 0.0083(9)
C67 0.0220(10) 0.0289(11) 0.0232(11) 0.0116(9) -0.0027(8) 0.0075(9)
C68 0.0302(12) 0.0235(11) 0.0335(12) 0.0006(9) -0.0051(9) 0.0069(9)
C69 0.0246(12) 0.0341(13) 0.0616(17) 0.0189(12) -0.0137(11) -0.0034(10)
C70 0.0251(11) 0.0467(14) 0.0334(13) 0.0088(11) 0.0039(9) 0.0147(10)
C76 0.0249(11) 0.0343(12) 0.0261(11) 0.0045(10) -0.0012(9) 0.0085(9)
C101 0.0269(11) 0.0214(10) 0.0170(10) 0.0057(8) 0.0026(8) 0.0056(8)
C102 0.0325(12) 0.0264(11) 0.0254(11) 0.0118(9) 0.0063(9) 0.0088(9)
C103 0.0317(12) 0.0258(11) 0.0253(11) 0.0080(9) 0.0050(9) 0.0130(9)
C104 0.0243(10) 0.0210(10) 0.0217(10) 0.0054(8) 0.0031(8) 0.0056(8)
C105 0.0265(11) 0.0226(11) 0.0225(11) 0.0044(9) 0.0026(8) 0.0053(9)
C106 0.0316(11) 0.0207(10) 0.0197(10) 0.0037(8) 0.0064(9) 0.0067(9)
C107 0.0382(13) 0.0290(12) 0.0267(12) 0.0083(9) 0.0136(10) 0.0116(10)
C108 0.0443(14) 0.0279(12) 0.0223(11) 0.0092(9) 0.0131(10) 0.0104(10)
C109 0.0336(12) 0.0192(10) 0.0179(10) 0.0044(8) 0.0045(9) 0.0030(9)
C110 0.0326(12) 0.0232(11) 0.0380(13) 0.0054(10) 0.0000(10) 0.0062(10)
C111 0.0425(14) 0.0198(11) 0.0470(15) 0.0028(10) 0.0052(12) 0.0033(10)
C112 0.0422(14) 0.0273(13) 0.0322(13) 0.0017(10) 0.0055(11) -0.0069(11)
C113 0.0261(12) 0.0438(15) 0.0264(12) 0.0103(11) 0.0003(9) -0.0038(10)
C114 0.0257(11) 0.0343(12) 0.0264(11) 0.0102(10) 0.0053(9) 0.0071(9)
C115 0.0284(11) 0.0198(10) 0.0192(10) 0.0086(8) 0.0067(8) 0.0071(8)
C116 0.0296(11) 0.0192(10) 0.0181(10) 0.0073(8) 0.0064(8) 0.0079(8)
C117 0.0276(11) 0.0195(10) 0.0216(10) 0.0048(8) 0.0008(8) 0.0044(8)
C118 0.0305(11) 0.0213(10) 0.0217(10) 0.0074(8) 0.0052(9) 0.0096(9)
C119 0.0334(12) 0.0182(10) 0.0207(10) 0.0031(8) 0.0060(9) 0.0069(9)
C120 0.0311(11) 0.0192(10) 0.0205(10) 0.0087(8) 0.0048(8) 0.0064(9)
C121 0.0232(10) 0.0221(10) 0.0209(10) 0.0042(8) 0.0039(8) 0.0067(8)
C122 0.0318(12) 0.0230(11) 0.0241(11) 0.0070(9) 0.0046(9) 0.0049(9)
C123 0.0338(12) 0.0346(13) 0.0211(11) 0.0056(9) 0.0048(9) 0.0081(10)
C124 0.0351(12) 0.0295(12) 0.0246(11) -0.0040(9) 0.0033(9) 0.0141(10)
C125 0.0367(12) 0.0228(11) 0.0309(12) 0.0042(9) 0.0052(10) 0.0122(10)
C126 0.0307(11) 0.0234(11) 0.0235(11) 0.0064(9) 0.0056(9) 0.0088(9)
C127 0.0316(12) 0.0190(10) 0.0266(11) 0.0040(9) 0.0071(9) 0.0079(9)
C128 0.0350(13) 0.0276(12) 0.0287(12) -0.0024(9) 0.0037(10) 0.0097(10)
C129 0.0320(13) 0.0350(13) 0.0464(15) -0.0067(11) 0.0024(11) 0.0105(11)
C130 0.0353(14) 0.0370(14) 0.0502(16) 0.0018(12) 0.0167(12) 0.0123(11)
C131 0.0446(15) 0.0472(15) 0.0305(13) 0.0038(11) 0.0124(11) 0.0202(12)
C132 0.0359(13) 0.0358(13) 0.0300(12) 0.0045(10) 0.0068(10) 0.0146(10)
C133 0.0298(11) 0.0241(11) 0.0173(10) 0.0050(8) 0.0078(8) 0.0029(9)
C134 0.0384(13) 0.0294(12) 0.0274(12) 0.0066(10) 0.0004(10) 0.0067(10)
C135 0.0368(14) 0.0441(15) 0.0343(13) 0.0090(11) -0.0015(11) 0.0089(11)
C136 0.0288(12) 0.0424(14) 0.0276(12) 0.0019(11) 0.0046(10) -0.0023(11)
C137 0.0351(13) 0.0276(12) 0.0314(13) -0.0026(10) 0.0141(10) -0.0019(10)
C138 0.0306(12) 0.0285(12) 0.0272(12) 0.0044(9) 0.0120(9) 0.0069(9)
C139 0.0316(11) 0.0227(11) 0.0147(10) 0.0061(8) 0.0043(8) 0.0054(9)
C140 0.0332(12) 0.0235(11) 0.0157(10) 0.0049(8) 0.0047(8) 0.0013(9)
C141 0.0238(11) 0.0311(12) 0.0219(11) 0.0051(9) 0.0028(8) 0.0023(9)
C142 0.0275(11) 0.0249(11) 0.0215(11) 0.0024(9) 0.0040(9) 0.0060(9)
C143 0.0249(11) 0.0204(10) 0.0241(11) 0.0034(8) 0.0023(8) 0.0026(8)
C144 0.0270(11) 0.0225(10) 0.0158(10) 0.0040(8) 0.0025(8) 0.0052(9)
C145 0.0379(13) 0.0272(12) 0.0223(11) 0.0118(9) -0.0027(9) -0.0037(10)
C146 0.0520(15) 0.0280(12) 0.0275(12) 0.0080(10) -0.0027(11) -0.0005(11)
C147 0.075(2) 0.0261(13) 0.0386(15) 0.0065(11) -0.0136(14) -0.0033(13)
C148 0.066(2) 0.0344(15) 0.0504(17) 0.0191(14) -0.0198(15) -0.0192(14)
C149 0.0425(15) 0.0504(17) 0.0451(16) 0.0264(14) -0.0117(12) -0.0149(13)
C150 0.0379(13) 0.0405(14) 0.0297(13) 0.0179(11) -0.0050(10) -0.0055(11)
C151 0.0220(11) 0.0284(12) 0.0272(11) 0.0039(9) 0.0065(9) 0.0066(9)
C152 0.0281(12) 0.0328(12) 0.0299(12) 0.0049(10) 0.0060(9) 0.0095(10)
C153 0.0284(12) 0.0476(15) 0.0327(13) 0.0107(11) 0.0062(10) 0.0157(11)
C154 0.0356(13) 0.0443(15) 0.0434(14) 0.0133(12) 0.0090(11) 0.0237(12)
C155 0.0373(14) 0.0333(13) 0.0516(16) 0.0026(12) 0.0048(12) 0.0167(11)
C156 0.0282(12) 0.0340(13) 0.0375(13) 0.0004(10) 0.0007(10) 0.0126(10)
C157 0.0295(11) 0.0177(10) 0.0193(10) 0.0022(8) -0.0008(8) 0.0069(8)
C158 0.0400(13) 0.0320(12) 0.0221(11) 0.0062(9) 0.0005(9) 0.0136(10)
C159 0.0397(14) 0.0396(14) 0.0293(12) 0.0013(10) -0.0103(10) 0.0201(11)
C160 0.0268(12) 0.0313(12) 0.0324(12) -0.0030(10) -0.0046(9) 0.0068(10)
C161 0.0265(11) 0.0286(12) 0.0305(12) 0.0057(10) -0.0012(9) 0.0009(9)
C162 0.0268(11) 0.0230(11) 0.0248(11) 0.0054(9) -0.0033(9) 0.0047(9)
C163 0.0313(12) 0.0268(11) 0.0239(11) 0.0093(9) 0.0099(9) 0.0109(9)
C164 0.0331(12) 0.0301(12) 0.0282(12) 0.0083(10) 0.0093(9) 0.0140(10)
C166 0.0386(14) 0.0471(15) 0.0386(14) 0.0202(12) 0.0186(11) 0.0234(12)
C167 0.0298(13) 0.0581(17) 0.0380(14) 0.0196(13) 0.0103(10) 0.0194(12)
C168 0.0302(12) 0.0441(14) 0.0294(12) 0.0141(11) 0.0103(10) 0.0115(11)
C169 0.0396(14) 0.0300(13) 0.0386(14) -0.0020(10) 0.0014(11) 0.0122(11)
C170 0.0413(14) 0.0313(12) 0.0326(13) 0.0098(10) 0.0149(10) 0.0163(11)
C171 0.0559(17) 0.071(2) 0.0565(18) 0.0277(15) 0.0255(14) 0.0442(16)
C172 0.0332(13) 0.0521(16) 0.0425(15) 0.0049(13) -0.0019(11) 0.0060(12)

loop_
_atom_type_symbol
_atom_type_description
_atom_type_scat_dispersion_real
_atom_type_scat_dispersion_imag
_atom_type_scat_source
C C 0.0033 0.0016 'International Tables Vol C Tables 4.2.6.8 and 6.1.1.4'
H H 0.0000 0.0000 'International Tables Vol C Tables 4.2.6.8 and 6.1.1.4'
N N 0.0061 0.0033 'International Tables Vol C Tables 4.2.6.8 and 6.1.1.4'
Cl Cl 0.1484 0.1585 'International Tables Vol C Tables 4.2.6.8 and 6.1.1.4'
Co Co 0.3494 0.9721 'International Tables Vol C Tables 4.2.6.8 and 6.1.1.4'

loop_
_geom_angle_atom_site_label_1
_geom_angle_atom_site_label_2
_geom_angle_atom_site_label_3
_geom_angle
N2 Co1 N1 96.03(6)
N2 Co1 N3 109.48(6)
N1 Co1 N3 103.83(6)
N2 Co1 Cl1 114.81(5)
N1 Co1 Cl1 130.22(5)
N3 Co1 Cl1 101.35(5)
N4 Co2 N5 95.66(7)
N4 Co2 N6 112.86(7)
N5 Co2 N6 103.13(6)
N4 Co2 Cl2 113.26(5)
N5 Co2 Cl2 131.64(5)
N6 Co2 Cl2 100.12(5)
C1 N1 C4 105.95(14)
C1 N1 Co1 131.25(12)
C4 N1 Co1 122.10(11)
C9 N2 C6 106.40(15)
C9 N2 Co1 131.16(12)
C6 N2 Co1 122.44(12)
C14 N3 C10 117.86(18)
C14 N3 Co1 121.07(14)
C10 N3 Co1 121.06(14)
C101 N4 C104 106.08(16)
C101 N4 Co2 131.27(14)
C104 N4 Co2 122.60(12)
C109 N5 C106 106.11(16)
C109 N5 Co2 131.05(14)
C106 N5 Co2 122.10(13)
C110 N6 C114 117.86(19)
C110 N6 Co2 120.61(14)
C114 N6 Co2 121.48(14)
N1 C1 C2 111.12(15)
N1 C1 C15 123.62(16)
C2 C1 C15 125.26(16)
C3 C2 C1 106.59(16)
C3 C2 H2 126.7
C1 C2 H2 126.7
C2 C3 C4 107.52(17)
C2 C3 H3 126.2
C4 C3 H3 126.2
C5 C4 N1 125.19(16)
C5 C4 C3 125.99(17)
N1 C4 C3 108.82(15)
C6 C5 C4 127.88(17)
C6 C5 C62 114.17(16)
C4 C5 C62 117.67(16)
C5 C6 N2 125.10(16)
C5 C6 C7 125.98(17)
N2 C6 C7 108.61(16)
C8 C7 C6 107.03(17)
C8 C7 H7 126.5
C6 C7 H7 126.5
C7 C8 C9 107.12(17)
C7 C8 H8 126.4
C9 C8 H8 126.4
N2 C9 C8 110.80(16)
N2 C9 C39 123.18(16)
C8 C9 C39 124.77(17)
N3 C10 C11 123.0(2)
N3 C10 H10 118.5
C11 C10 H10 118.5
C12 C11 C10 118.5(2)
C12 C11 H11 120.8
C10 C11 H11 120.8
C13 C12 C11 119.4(2)
C13 C12 H12 120.3
C11 C12 H12 120.3
C12 C13 C14 119.1(2)
C12 C13 H13 120.4
C14 C13 H13 120.4
N3 C14 C13 122.2(2)
N3 C14 H14 118.9
C13 C14 H14 118.9
C16 C15 C20 119.06(16)
C16 C15 C1 121.97(16)
C20 C15 C1 118.78(16)
C17 C16 C15 118.91(17)
C17 C16 C21 115.66(17)
C15 C16 C21 125.14(16)
C18 C17 C16 122.60(18)
C18 C17 H17 118.7
C16 C17 H17 118.7
C17 C18 C19 118.03(17)
C17 C18 C27 120.41(17)
C19 C18 C27 121.39(17)
C18 C19 C20 121.70(17)
C18 C19 H19 119.1
C20 C19 H19 119.1
C19 C20 C15 119.68(17)
C19 C20 C33 117.25(17)
C15 C20 C33 122.99(16)
C22 C21 C26 117.95(18)
C22 C21 C16 122.36(17)
C26 C21 C16 119.28(17)
C21 C22 C23 120.44(19)
C21 C22 H22 119.8
C23 C22 H22 119.8
C24 C23 C22 120.64(19)
C24 C23 H23 119.7
C22 C23 H23 119.7
C23 C24 C25 119.65(19)
C23 C24 H24 120.2
C25 C24 H24 120.2
C26 C25 C24 119.74(19)
C26 C25 H25 120.1
C24 C25 H25 120.1
C25 C26 C21 121.57(18)
C25 C26 H26 119.2
C21 C26 H26 119.2
C32 C27 C28 119.01(17)
C32 C27 C18 121.48(17)
C28 C27 C18 119.48(17)
C29 C28 C27 120.24(19)
C29 C28 H28 119.9
C27 C28 H28 119.9
C30 C29 C28 120.2(2)
C30 C29 H29 119.9
C28 C29 H29 119.9
C31 C30 C29 119.93(18)
C31 C30 H30 120.0
C29 C30 H30 120.0
C30 C31 C32 120.04(19)
C30 C31 H31 120.0
C32 C31 H31 120.0
C31 C32 C27 120.56(19)
C31 C32 H32 119.7
C27 C32 H32 119.7
C38 C33 C34 118.12(18)
C38 C33 C20 119.32(16)
C34 C33 C20 122.56(17)
C35 C34 C33 120.11(19)
C35 C34 H34 119.9
C33 C34 H34 119.9
C36 C35 C34 121.24(19)
C36 C35 H35 119.4
C34 C35 H35 119.4
C37 C36 C35 119.14(19)
C37 C36 H36 120.4
C35 C36 H36 120.4
C36 C37 C38 120.21(19)
C36 C37 H37 119.9
C38 C37 H37 119.9
C37 C38 C33 121.17(18)
C37 C38 H38 119.4
C33 C38 H38 119.4
C44 C39 C40 119.66(18)
C44 C39 C9 124.63(18)
C40 C39 C9 115.69(17)
C41 C40 C39 119.89(18)
C41 C40 C45 118.92(17)
C39 C40 C45 121.19(17)
C40 C41 C42 121.53(18)
C40 C41 H41 119.2
C42 C41 H41 119.2
C41 C42 C43 118.06(18)
C41 C42 C51 119.86(18)
C43 C42 C51 122.03(17)
C44 C43 C42 121.81(18)
C44 C43 H43 119.1
C42 C43 H43 119.1
C43 C44 C39 119.01(18)
C43 C44 C56 118.39(17)
C39 C44 C56 122.56(17)
C50 C45 C46 118.65(18)
C50 C45 C40 120.74(17)
C46 C45 C40 120.59(17)
C47 C46 C45 120.71(19)
C47 C46 H46 119.6
C45 C46 H46 119.6
C48 C47 C46 120.3(2)
C48 C47 H47 119.8
C46 C47 H47 119.8
C47 C48 C49 119.6(2)
C47 C48 H48 120.2
C49 C48 H48 120.2
C48 C49 C50 120.4(2)
C48 C49 H49 119.8
C50 C49 H49 119.8
C45 C50 C49 120.18(19)
C45 C50 H50 119.9
C49 C50 H50 119.9
C76 C51 C52 118.10(19)
C76 C51 C42 121.13(18)
C52 C51 C42 120.73(18)
C53 C52 C51 121.2(2)
C53 C52 H52 119.4
C51 C52 H52 119.4
C54 C53 C52 119.9(2)
C54 C53 H53 120.1
C52 C53 H53 120.1
C53 C54 C55 119.7(2)
C53 C54 H54 120.1
C55 C54 H54 120.1
C54 C55 C76 120.6(2)
C54 C55 H55 119.7
C76 C55 H55 119.7
C57 C56 C61 118.09(19)
C57 C56 C44 121.32(18)
C61 C56 C44 120.40(18)
C58 C57 C56 120.6(2)
C58 C57 H57 119.7
C56 C57 H57 119.7
C59 C58 C57 120.5(2)
C59 C58 H58 119.8
C57 C58 H58 119.8
C60 C59 C58 119.5(2)
C60 C59 H59 120.2
C58 C59 H59 120.2
C59 C60 C61 120.3(2)
C59 C60 H60 119.8
C61 C60 H60 119.8
C60 C61 C56 120.9(2)
C60 C61 H61 119.5
C56 C61 H61 119.5
C67 C62 C63 120.57(17)
C67 C62 C5 121.11(18)
C63 C62 C5 117.91(17)
C64 C63 C62 118.68(19)
C64 C63 C68 119.71(19)
C62 C63 C68 121.56(17)
C65 C64 C63 121.8(2)
C65 C64 H64 119.1
C63 C64 H64 119.1
C64 C65 C66 118.90(19)
C64 C65 C69 119.8(2)
C66 C65 C69 121.3(2)
C65 C66 C67 121.8(2)
C65 C66 H66 119.1
C67 C66 H66 119.1
C62 C67 C66 118.23(19)
C62 C67 C70 121.19(18)
C66 C67 C70 120.57(19)
C63 C68 H68A 109.5
C63 C68 H68B 109.5
H68A C68 H68B 109.5
C63 C68 H68C 109.5
H68A C68 H68C 109.5
H68B C68 H68C 109.5
C65 C69 H69A 109.5
C65 C69 H69B 109.5
H69A C69 H69B 109.5
C65 C69 H69C 109.5
H69A C69 H69C 109.5
H69B C69 H69C 109.5
C67 C70 H70A 109.5
C67 C70 H70B 109.5
H70A C70 H70B 109.5
C67 C70 H70C 109.5
H70A C70 H70C 109.5
H70B C70 H70C 109.5
C55 C76 C51 120.5(2)
C55 C76 H76 119.8
C51 C76 H76 119.8
N4 C101 C102 110.67(17)
N4 C101 C115 123.89(18)
C102 C101 C115 124.74(17)
C103 C102 C101 107.28(18)
C103 C102 H102 126.4
C101 C102 H102 126.4
C102 C103 C104 106.97(18)
C102 C103 H103 126.5
C104 C103 H103 126.5
C105 C104 N4 125.12(18)
C105 C104 C103 125.50(19)
N4 C104 C103 108.97(16)
C106 C105 C104 127.79(19)
C106 C105 C163 118.68(17)
C104 C105 C163 113.37(17)
C105 C106 N5 125.29(17)
C105 C106 C107 125.88(19)
N5 C106 C107 108.82(17)
C108 C107 C106 107.20(19)
C108 C107 H107 126.4
C106 C107 H107 126.4
C107 C108 C109 107.05(18)
C107 C108 H108 126.5
C109 C108 H108 126.5
N5 C109 C108 110.83(18)
N5 C109 C139 123.93(18)
C108 C109 C139 125.20(18)
N6 C110 C111 122.7(2)
N6 C110 H110 118.7
C111 C110 H110 118.7
C112 C111 C110 119.0(2)
C112 C111 H111 120.5
C110 C111 H111 120.5
C111 C112 C113 119.0(2)
C111 C112 H112 120.5
C113 C112 H112 120.5
C112 C113 C114 119.2(2)
C112 C113 H113 120.4
C114 C113 H113 120.4
N6 C114 C113 122.3(2)
N6 C114 H114 118.9
C113 C114 H114 118.9
C116 C115 C120 119.73(18)
C116 C115 C101 116.19(17)
C120 C115 C101 123.97(18)
C117 C116 C115 119.70(18)
C117 C116 C121 118.02(18)
C115 C116 C121 122.21(17)
C118 C117 C116 121.52(19)
C118 C117 H117 119.2
C116 C117 H117 119.2
C117 C118 C119 118.20(18)
C117 C118 C127 118.86(18)
C119 C118 C127 122.84(18)
C118 C119 C120 121.80(19)
C118 C119 H119 119.1
C120 C119 H119 119.1
C119 C120 C115 119.02(19)
C119 C120 C133 118.55(18)
C115 C120 C133 122.37(18)
C126 C121 C122 118.90(18)
C126 C121 C116 118.70(17)
C122 C121 C116 122.36(18)
C123 C122 C121 119.76(19)
C123 C122 H122 120.1
C121 C122 H122 120.1
C124 C123 C122 120.57(19)
C124 C123 H123 119.7
C122 C123 H123 119.7
C123 C124 C125 120.0(2)
C123 C124 H124 120.0
C125 C124 H124 120.0
C124 C125 C126 119.8(2)
C124 C125 H125 120.1
C126 C125 H125 120.1
C125 C126 C121 120.89(19)
C125 C126 H126 119.6
C121 C126 H126 119.6
C128 C127 C132 118.1(2)
C128 C127 C118 120.51(19)
C132 C127 C118 121.4(2)
C129 C128 C127 121.3(2)
C129 C128 H128 119.4
C127 C128 H128 119.4
C130 C129 C128 120.1(2)
C130 C129 H129 119.9
C128 C129 H129 119.9
C129 C130 C131 119.3(2)
C129 C130 H130 120.4
C131 C130 H130 120.4
C130 C131 C132 121.0(2)
C130 C131 H131 119.5
C132 C131 H131 119.5
C131 C132 C127 120.2(2)
C131 C132 H132 119.9
C127 C132 H132 119.9
C138 C133 C134 118.0(2)
C138 C133 C120 120.2(2)
C134 C133 C120 121.76(19)
C135 C134 C133 121.1(2)
C135 C134 H134 119.5
C133 C134 H134 119.5
C134 C135 C136 120.2(2)
C134 C135 H135 119.9
C136 C135 H135 119.9
C137 C136 C135 119.1(2)
C137 C136 H136 120.4
C135 C136 H136 120.4
C136 C137 C138 121.0(2)
C136 C137 H137 119.5
C138 C137 H137 119.5
C137 C138 C133 120.6(2)
C137 C138 H138 119.7
C133 C138 H138 119.7
C140 C139 C144 118.93(19)
C140 C139 C109 121.88(18)
C144 C139 C109 118.92(18)
C141 C140 C139 119.37(18)
C141 C140 C145 116.39(19)
C139 C140 C145 123.9(2)
C142 C141 C140 122.3(2)
C142 C141 H141 118.8
C140 C141 H141 118.8
C141 C142 C143 117.6(2)
C141 C142 C151 122.05(19)
C143 C142 C151 120.07(18)
C142 C143 C144 122.26(19)
C142 C143 H143 118.9
C144 C143 H143 118.9
C143 C144 C139 119.42(19)
C143 C144 C157 117.45(17)
C139 C144 C157 123.02(18)
C146 C145 C150 118.4(2)
C146 C145 C140 122.2(2)
C150 C145 C140 119.2(2)
C145 C146 C147 120.8(3)
C145 C146 H146 119.6
C147 C146 H146 119.6
C148 C147 C146 120.0(3)
C148 C147 H147 120.0
C146 C147 H147 120.0
C147 C148 C149 120.5(2)
C147 C148 H148 119.8
C149 C148 H148 119.8
C148 C149 C150 119.8(3)
C148 C149 H149 120.1
C150 C149 H149 120.1
C149 C150 C145 120.6(3)
C149 C150 H150 119.7
C145 C150 H150 119.7
C152 C151 C156 118.4(2)
C152 C151 C142 120.78(19)
C156 C151 C142 120.7(2)
C153 C152 C151 120.3(2)
C153 C152 H152 119.9
C151 C152 H152 119.9
C154 C153 C152 120.6(2)
C154 C153 H153 119.7
C152 C153 H153 119.7
C155 C154 C153 119.6(2)
C155 C154 H154 120.2
C153 C154 H154 120.2
C154 C155 C156 120.0(2)
C154 C155 H155 120.0
C156 C155 H155 120.0
C155 C156 C151 121.1(2)
C155 C156 H156 119.5
C151 C156 H156 119.5
C158 C157 C162 118.21(19)
C158 C157 C144 123.37(18)
C162 C157 C144 118.42(18)
C157 C158 C159 120.3(2)
C157 C158 H158 119.8
C159 C158 H158 119.8
C160 C159 C158 121.0(2)
C160 C159 H159 119.5
C158 C159 H159 119.5
C161 C160 C159 119.3(2)
C161 C160 H160 120.4
C159 C160 H160 120.4
C160 C161 C162 120.1(2)
C160 C161 H161 120.0
C162 C161 H161 120.0
C161 C162 C157 121.1(2)
C161 C162 H162 119.5
C157 C162 H162 119.5
C164 C163 C168 120.6(2)
C164 C163 C105 118.96(19)
C168 C163 C105 119.86(19)
C163 C164 C170 118.7(2)
C163 C164 C169 121.10(19)
C170 C164 C169 120.2(2)
C167 C166 C170 118.3(2)
C167 C166 C171 121.0(2)
C170 C166 C171 120.7(2)
C166 C167 C168 122.3(2)
C166 C167 H167 118.8
C168 C167 H167 118.8
C167 C168 C163 118.3(2)
C167 C168 C172 120.6(2)
C163 C168 C172 121.1(2)
C164 C169 H16A 109.5
C164 C169 H16B 109.5
H16A C169 H16B 109.5
C164 C169 H16C 109.5
H16A C169 H16C 109.5
H16B C169 H16C 109.5
C166 C170 C164 121.6(2)
C166 C170 H170 119.2
C164 C170 H170 119.2
C166 C171 H17D 109.5
C166 C171 H17E 109.5
H17D C171 H17E 109.5
C166 C171 H17F 109.5
H17D C171 H17F 109.5
H17E C171 H17F 109.5
C168 C172 H17A 109.5
C168 C172 H17B 109.5
H17A C172 H17B 109.5
C168 C172 H17C 109.5
H17A C172 H17C 109.5
H17B C172 H17C 109.5

loop_
_geom_bond_atom_site_label_1
_geom_bond_atom_site_label_2
_geom_bond_distance
Co1 N2 1.9904(15)
Co1 N1 1.9932(15)
Co1 N3 2.0425(16)
Co1 Cl1 2.2438(5)
Co2 N4 1.9930(16)
Co2 N5 1.9995(16)
Co2 N6 2.0373(17)
Co2 Cl2 2.2498(6)
N1 C1 1.349(2)
N1 C4 1.404(2)
N2 C9 1.344(2)
N2 C6 1.403(2)
N3 C14 1.341(3)
N3 C10 1.342(3)
N4 C101 1.350(2)
N4 C104 1.402(2)
N5 C109 1.352(2)
N5 C106 1.402(3)
N6 C110 1.342(3)
N6 C114 1.343(3)
C1 C2 1.415(3)
C1 C15 1.486(2)
C2 C3 1.369(3)
C2 H2 0.9500
C3 C4 1.414(3)
C3 H3 0.9500
C4 C5 1.404(2)
C5 C6 1.398(3)
C5 C62 1.506(2)
C6 C7 1.424(2)
C7 C8 1.366(3)
C7 H7 0.9500
C8 C9 1.415(3)
C8 H8 0.9500
C9 C39 1.486(3)
C10 C11 1.377(3)
C10 H10 0.9500
C11 C12 1.375(4)
C11 H11 0.9500
C12 C13 1.372(4)
C12 H12 0.9500
C13 C14 1.382(3)
C13 H13 0.9500
C14 H14 0.9500
C15 C16 1.413(3)
C15 C20 1.416(3)
C16 C17 1.397(2)
C16 C21 1.494(3)
C17 C18 1.387(3)
C17 H17 0.9500
C18 C19 1.391(3)
C18 C27 1.488(2)
C19 C20 1.395(2)
C19 H19 0.9500
C20 C33 1.491(3)
C21 C22 1.391(3)
C21 C26 1.397(3)
C22 C23 1.391(3)
C22 H22 0.9500
C23 C24 1.380(3)
C23 H23 0.9500
C24 C25 1.382(3)
C24 H24 0.9500
C25 C26 1.382(3)
C25 H25 0.9500
C26 H26 0.9500
C27 C32 1.390(3)
C27 C28 1.391(3)
C28 C29 1.389(3)
C28 H28 0.9500
C29 C30 1.382(3)
C29 H29 0.9500
C30 C31 1.381(3)
C30 H30 0.9500
C31 C32 1.387(3)
C31 H31 0.9500
C32 H32 0.9500
C33 C38 1.394(3)
C33 C34 1.396(3)
C34 C35 1.387(3)
C34 H34 0.9500
C35 C36 1.379(3)
C35 H35 0.9500
C36 C37 1.379(3)
C36 H36 0.9500
C37 C38 1.387(3)
C37 H37 0.9500
C38 H38 0.9500
C39 C44 1.403(3)
C39 C40 1.405(3)
C40 C41 1.387(3)
C40 C45 1.495(3)
C41 C42 1.391(3)
C41 H41 0.9500
C42 C43 1.400(3)
C42 C51 1.489(3)
C43 C44 1.397(3)
C43 H43 0.9500
C44 C56 1.500(3)
C45 C50 1.386(3)
C45 C46 1.389(3)
C46 C47 1.382(3)
C46 H46 0.9500
C47 C48 1.369(3)
C47 H47 0.9500
C48 C49 1.379(3)
C48 H48 0.9500
C49 C50 1.388(3)
C49 H49 0.9500
C50 H50 0.9500
C51 C76 1.393(3)
C51 C52 1.396(3)
C52 C53 1.388(3)
C52 H52 0.9500
C53 C54 1.379(3)
C53 H53 0.9500
C54 C55 1.383(3)
C54 H54 0.9500
C55 C76 1.388(3)
C55 H55 0.9500
C56 C57 1.393(3)
C56 C61 1.393(3)
C57 C58 1.387(3)
C57 H57 0.9500
C58 C59 1.382(3)
C58 H58 0.9500
C59 C60 1.375(3)
C59 H59 0.9500
C60 C61 1.387(3)
C60 H60 0.9500
C61 H61 0.9500
C62 C67 1.402(3)
C62 C63 1.406(3)
C63 C64 1.394(3)
C63 C68 1.505(3)
C64 C65 1.379(3)
C64 H64 0.9500
C65 C66 1.381(3)
C65 C69 1.517(3)
C66 C67 1.406(3)
C66 H66 0.9500
C67 C70 1.503(3)
C68 H68A 0.9800
C68 H68B 0.9800
C68 H68C 0.9800
C69 H69A 0.9800
C69 H69B 0.9800
C69 H69C 0.9800
C70 H70A 0.9800
C70 H70B 0.9800
C70 H70C 0.9800
C76 H76 0.9500
C101 C102 1.415(3)
C101 C115 1.483(3)
C102 C103 1.364(3)
C102 H102 0.9500
C103 C104 1.420(3)
C103 H103 0.9500
C104 C105 1.401(3)
C105 C106 1.400(3)
C105 C163 1.506(3)
C106 C107 1.424(3)
C107 C108 1.364(3)
C107 H107 0.9500
C108 C109 1.417(3)
C108 H108 0.9500
C109 C139 1.475(3)
C110 C111 1.384(3)
C110 H110 0.9500
C111 C112 1.373(3)
C111 H111 0.9500
C112 C113 1.376(3)
C112 H112 0.9500
C113 C114 1.383(3)
C113 H113 0.9500
C114 H114 0.9500
C115 C116 1.404(3)
C115 C120 1.405(3)
C116 C117 1.394(3)
C116 C121 1.489(3)
C117 C118 1.392(3)
C117 H117 0.9500
C118 C119 1.396(3)
C118 C127 1.491(3)
C119 C120 1.401(3)
C119 H119 0.9500
C120 C133 1.496(3)
C121 C126 1.393(3)
C121 C122 1.398(3)
C122 C123 1.389(3)
C122 H122 0.9500
C123 C124 1.380(3)
C123 H123 0.9500
C124 C125 1.382(3)
C124 H124 0.9500
C125 C126 1.383(3)
C125 H125 0.9500
C126 H126 0.9500
C127 C128 1.391(3)
C127 C132 1.398(3)
C128 C129 1.386(3)
C128 H128 0.9500
C129 C130 1.378(3)
C129 H129 0.9500
C130 C131 1.382(3)
C130 H130 0.9500
C131 C132 1.385(3)
C131 H131 0.9500
C132 H132 0.9500
C133 C138 1.394(3)
C133 C134 1.394(3)
C134 C135 1.388(3)
C134 H134 0.9500
C135 C136 1.389(3)
C135 H135 0.9500
C136 C137 1.373(3)
C136 H136 0.9500
C137 C138 1.391(3)
C137 H137 0.9500
C138 H138 0.9500
C139 C140 1.412(3)
C139 C144 1.415(3)
C140 C141 1.394(3)
C140 C145 1.496(3)
C141 C142 1.390(3)
C141 H141 0.9500
C142 C143 1.392(3)
C142 C151 1.481(3)
C143 C144 1.392(3)
C143 H143 0.9500
C144 C157 1.494(3)
C145 C146 1.390(3)
C145 C150 1.403(3)
C146 C147 1.393(3)
C146 H146 0.9500
C147 C148 1.377(4)
C147 H147 0.9500
C148 C149 1.379(4)
C148 H148 0.9500
C149 C150 1.392(3)
C149 H149 0.9500
C150 H150 0.9500
C151 C152 1.391(3)
C151 C156 1.391(3)
C152 C153 1.384(3)
C152 H152 0.9500
C153 C154 1.382(3)
C153 H153 0.9500
C154 C155 1.378(3)
C154 H154 0.9500
C155 C156 1.382(3)
C155 H155 0.9500
C156 H156 0.9500
C157 C158 1.389(3)
C157 C162 1.392(3)
C158 C159 1.390(3)
C158 H158 0.9500
C159 C160 1.378(3)
C159 H159 0.9500
C160 C161 1.378(3)
C160 H160 0.9500
C161 C162 1.391(3)
C161 H161 0.9500
C162 H162 0.9500
C163 C164 1.395(3)
C163 C168 1.407(3)
C164 C170 1.400(3)
C164 C169 1.509(3)
C166 C167 1.382(3)
C166 C170 1.389(3)
C166 C171 1.506(3)
C167 C168 1.392(3)
C167 H167 0.9500
C168 C172 1.504(3)
C169 H16A 0.9800
C169 H16B 0.9800
C169 H16C 0.9800
C170 H170 0.9500
C171 H17D 0.9800
C171 H17E 0.9800
C171 H17F 0.9800
C172 H17A 0.9800
C172 H17B 0.9800
C172 H17C 0.9800
